data_9010714
loop_
_publ_author_name
'Redfern, S. A. T.'
'Henderson, C. M. B.'
'Knight, K. S.'
'Wood, B. J.'

_publ_section_title
;
 High-temperature order-disorder in (Fe0.5Mn0.5)2SiO4 and (Mg0.5Mn0.5)2SiO4
 olivines: an in situ neutron diffraction study
 Sample: T = 950 C
;
_journal_name_full 'European Journal of Mineralogy'
_journal_page_first 287
_journal_page_last 300
_journal_volume 9
_journal_year 1997
_chemical_formula_structural MgMnSiO4
_chemical_formula_sum 'Mg Mn O4 Si'
_space_group_IT_number 62
_symmetry_space_group_name_Hall '-P 2c 2ab'
_symmetry_space_group_name_H-M 'P b n m'
_cell_angle_alpha 90
_cell_angle_beta 90
_cell_angle_gamma 90
_cell_length_a 4.8657
_cell_length_b 10.5894
_cell_length_c 6.2066
_cell_formula_units_Z 4
_cell_volume 319.794
_database_code_amcsd 0006692
_diffrn_ambient_temperature 1223.15
_exptl_crystal_density_diffrn 3.558
_cod_original_formula_sum '(Mg Mn) Si O4'
_cod_database_code 9010714

loop_
_symmetry_equiv_pos_as_xyz
x,y,z
x,y,1/2-z
-x,-y,1/2+z
1/2+x,1/2-y,1/2+z
1/2-x,1/2+y,1/2-z
1/2-x,1/2+y,z
1/2+x,1/2-y,-z
-x,-y,-z

loop_
_atom_site_label
_atom_site_fract_x
_atom_site_fract_y
_atom_site_fract_z
_atom_site_occupancy
_atom_site_U_iso_or_equiv
MgM1 0.00000 0.00000 0.00000 0.65700 0.03800
MnM1 0.00000 0.00000 0.00000 0.34300 0.03800
MnM2 0.99800 0.25720 0.25000 0.65700 0.03800
MgM2 0.99800 0.25720 0.25000 0.34300 0.03800
Si 0.42350 0.09350 0.25000 1.00000 0.02026
O1 0.75930 0.09140 0.25000 1.00000 0.03103
O2 0.22110 0.45190 0.25000 1.00000 0.03065
O3 0.28400 0.16290 0.03930 1.00000 0.03331

loop_
_cod_related_entry_id
_cod_related_entry_database
_cod_related_entry_code
1 AMCSD 0006692
